data_7251153
loop_
_publ_author_name
'Devaraj, Thangaraj'
'Srinivasan, Kannupal'

_publ_section_title
;
 Three-component reaction of formyl-substituted donor-acceptor
 cyclopropanes, primary aromatic amines and 2-naphthol: access to
 cyclopropane fused 2-pyrrolidinone derivatives.
;
_journal_issue 47
_journal_name_full 'RSC advances'
_journal_page_first 39689
_journal_page_last 39695
_journal_paper_doi 10.1039/d5ra06663h
_journal_volume 15
_journal_year 2025
_chemical_formula_moiety 'C30 H25 N O4'
_chemical_formula_sum 'C30 H25 N O4'
_chemical_formula_weight 463.51
_space_group_crystal_system triclinic
_space_group_IT_number 2
_space_group_name_Hall '-P 1'
_space_group_name_H-M_alt 'P -1'
_atom_sites_solution_hydrogens mixed
_audit_block_doi 10.5517/ccdc.csd.cc2p85bh
_audit_creation_method SHELXL-2019/1
_audit_update_record
;
2025-08-14 deposited with the CCDC.	2025-10-14 downloaded from the CCDC.
;
_cell_angle_alpha 107.674(2)
_cell_angle_beta 102.727(3)
_cell_angle_gamma 113.268(2)
_cell_formula_units_Z 2
_cell_length_a 10.9981(9)
_cell_length_b 11.3060(10)
_cell_length_c 11.7371(10)
_cell_measurement_reflns_used 9998
_cell_measurement_temperature 300(2)
_cell_measurement_theta_max 26.00
_cell_measurement_theta_min 2.21
_cell_volume 1177.00(18)
_computing_cell_refinement 'Bruker APEX4/SAINT'
_computing_data_collection 'Bruker APEX4'
_computing_data_reduction 'Bruker APEX4/SAINT'
_computing_molecular_graphics 'Bruker SHELXTL'
_computing_publication_material 'Bruker SHELXTL'
_computing_structure_refinement 'SHELXL-2019/1 (Sheldrick, 2019)'
_computing_structure_solution 'SHELXL-2019/1 (Sheldrick, 2019)'
_diffrn_ambient_temperature 300(2)
_diffrn_measured_fraction_theta_full 0.996
_diffrn_measured_fraction_theta_max 0.995
_diffrn_measurement_device_type 'Bruker D8 QUEST diffractometer with PHOTON II detector'
_diffrn_measurement_method '\f and \w scans'
_diffrn_radiation_type MoK\a
_diffrn_radiation_wavelength 0.71073
_diffrn_reflns_av_R_equivalents 0.0398
_diffrn_reflns_av_unetI/netI 0.0356
_diffrn_reflns_Laue_measured_fraction_full 0.996
_diffrn_reflns_Laue_measured_fraction_max 0.995
_diffrn_reflns_limit_h_max 14
_diffrn_reflns_limit_h_min -14
_diffrn_reflns_limit_k_max 15
_diffrn_reflns_limit_k_min -15
_diffrn_reflns_limit_l_max 15
_diffrn_reflns_limit_l_min -15
_diffrn_reflns_number 29370
_diffrn_reflns_point_group_measured_fraction_full 0.996
_diffrn_reflns_point_group_measured_fraction_max 0.995
_diffrn_reflns_theta_full 25.242
_diffrn_reflns_theta_max 28.297
_diffrn_reflns_theta_min 1.976
_diffrn_source 'i-mu-s microfocus source'
_exptl_absorpt_coefficient_mu 0.087
_exptl_absorpt_correction_T_max 0.7457
_exptl_absorpt_correction_T_min 0.6962
_exptl_absorpt_correction_type multi-scan
_exptl_absorpt_process_details 'SADABS (BRUKER)'
_exptl_crystal_colour colourless
_exptl_crystal_density_diffrn 1.308
_exptl_crystal_description block
_exptl_crystal_F_000 488
_exptl_crystal_size_max 0.253
_exptl_crystal_size_mid 0.246
_exptl_crystal_size_min 0.223
_refine_diff_density_max 0.244
_refine_diff_density_min -0.183
_refine_diff_density_rms 0.043
_refine_ls_extinction_method none
_refine_ls_goodness_of_fit_ref 1.034
_refine_ls_hydrogen_treatment mixed
_refine_ls_matrix_type full
_refine_ls_number_parameters 320
_refine_ls_number_reflns 5821
_refine_ls_number_restraints 0
_refine_ls_restrained_S_all 1.034
_refine_ls_R_factor_all 0.0762
_refine_ls_R_factor_gt 0.0495
_refine_ls_shift/su_max 0.000
_refine_ls_shift/su_mean 0.000
_refine_ls_structure_factor_coef Fsqd
_refine_ls_weighting_details 'w=1/[\s^2^(Fo^2^)+(0.0557P)^2^+0.3482P] where P=(Fo^2^+2Fc^2^)/3'
_refine_ls_weighting_scheme calc
_refine_ls_wR_factor_gt 0.1179
_refine_ls_wR_factor_ref 0.1366
_reflns_Friedel_coverage 0.000
_reflns_number_gt 4141
_reflns_number_total 5821
_reflns_threshold_expression 'I > 2\s(I)'
_cod_data_source_file d5ra06663h2.cif
_cod_data_source_block DEVA_354_151124_0m_a
_cod_database_code 7251153
_shelx_shelxl_version_number 2019/1
_shelx_space_group_comment
;
The symmetry employed for this shelxl refinement is uniquely defined
by the following loop, which should always be used as a source of
symmetry information in preference to the above space-group names.
They are only intended as comments.
;
_shelx_estimated_absorpt_t_min 0.978
_shelx_estimated_absorpt_t_max 0.981

loop_
_space_group_symop_operation_xyz
'x, y, z'
'-x, -y, -z'

loop_
_atom_site_label
_atom_site_type_symbol
_atom_site_fract_x
_atom_site_fract_y
_atom_site_fract_z
_atom_site_U_iso_or_equiv
_atom_site_adp_type
_atom_site_occupancy
_atom_site_site_symmetry_order
_atom_site_calc_flag
_atom_site_refinement_flags_posn
_atom_site_refinement_flags_adp
_atom_site_refinement_flags_occupancy
_atom_site_disorder_assembly
_atom_site_disorder_group
O1 O 0.55473(11) 0.69622(11) 0.19825(10) 0.0392(3) Uani 1 1 d . . . . .
O2 O 0.83433(14) 0.75274(13) 0.17948(13) 0.0543(3) Uani 1 1 d . . . . .
O3 O 0.84915(17) 0.55778(17) 0.15941(16) 0.0716(4) Uani 1 1 d . . . . .
O4 O 0.48439(15) 0.35437(13) 0.05105(12) 0.0552(3) Uani 1 1 d . . . . .
H1 H 0.465(3) 0.321(3) -0.031(2) 0.083 Uiso 1 1 d . U . . .
N2 N 0.48663(12) 0.52578(12) 0.27593(11) 0.0329(3) Uani 1 1 d . . . . .
C1 C 0.95158(16) 0.73634(16) 0.48547(14) 0.0369(3) Uani 1 1 d . . . . .
C2 C 1.03010(18) 0.88252(17) 0.56364(16) 0.0458(4) Uani 1 1 d . . . . .
H2 H 0.982637 0.934755 0.574681 0.055 Uiso 1 1 calc R U . . .
C3 C 1.1776(2) 0.9517(2) 0.62531(18) 0.0566(5) Uani 1 1 d . . . . .
H3 H 1.228585 1.049805 0.677527 0.068 Uiso 1 1 calc R U . . .
C4 C 1.24924(19) 0.8763(2) 0.60990(19) 0.0580(5) Uani 1 1 d . . . . .
H4 H 1.348602 0.922774 0.651819 0.070 Uiso 1 1 calc R U . . .
C5 C 1.1733(2) 0.7321(2) 0.5323(2) 0.0613(5) Uani 1 1 d . . . . .
H5 H 1.221623 0.680710 0.521120 0.074 Uiso 1 1 calc R U . . .
C6 C 1.02532(18) 0.66199(19) 0.47039(18) 0.0516(4) Uani 1 1 d . . . . .
H6 H 0.975063 0.563901 0.418133 0.062 Uiso 1 1 calc R U . . .
C7 C 0.79205(16) 0.66739(16) 0.42426(14) 0.0356(3) Uani 1 1 d . . . . .
H7 H 0.748875 0.707345 0.478323 0.043 Uiso 1 1 calc R U . . .
C8 C 0.71690(15) 0.61795(15) 0.27705(14) 0.0338(3) Uani 1 1 d . . . . .
C9 C 0.69826(15) 0.51257(15) 0.33267(14) 0.0354(3) Uani 1 1 d . . . . .
H9 H 0.744004 0.454202 0.313727 0.042 Uiso 1 1 calc R U . . .
C10 C 0.57913(15) 0.62020(15) 0.24351(13) 0.0322(3) Uani 1 1 d . . . . .
C11 C 0.54205(15) 0.43783(15) 0.31482(14) 0.0338(3) Uani 1 1 d . . . . .
H11 H 0.536800 0.443100 0.398355 0.041 Uiso 1 1 calc R U . . .
C12 C 0.80623(16) 0.63706(17) 0.19809(15) 0.0392(3) Uani 1 1 d . . . . .
C13 C 0.9206(3) 0.7798(2) 0.1024(2) 0.0746(6) Uani 1 1 d . . . . .
H13A H 0.995061 0.755398 0.124289 0.089 Uiso 1 1 calc R U . . .
H13B H 0.860280 0.720049 0.010929 0.089 Uiso 1 1 calc R U . . .
C14 C 0.9852(3) 0.9277(3) 0.1269(3) 0.0919(8) Uani 1 1 d . . . . .
H14A H 1.037431 0.943081 0.072329 0.138 Uiso 1 1 calc R U . . .
H14B H 1.049778 0.986341 0.216298 0.138 Uiso 1 1 calc R U . . .
H14C H 0.911582 0.952637 0.108547 0.138 Uiso 1 1 calc R U . . .
C15 C 0.46581(15) 0.28234(15) 0.21733(14) 0.0342(3) Uani 1 1 d . . . . .
C16 C 0.42493(15) 0.17043(16) 0.25795(15) 0.0361(3) Uani 1 1 d . . . . .
C17 C 0.36222(17) 0.02586(17) 0.16467(17) 0.0443(4) Uani 1 1 d . . . . .
C18 C 0.34269(19) -0.00243(18) 0.03459(18) 0.0527(4) Uani 1 1 d . . . . .
H18 H 0.302617 -0.096292 -0.026665 0.063 Uiso 1 1 calc R U . . .
C19 C 0.38109(19) 0.10431(19) -0.00302(17) 0.0502(4) Uani 1 1 d . . . . .
H19 H 0.366202 0.083003 -0.089623 0.060 Uiso 1 1 calc R U . . .
C20 C 0.44326(17) 0.24701(16) 0.08797(15) 0.0392(3) Uani 1 1 d . . . . .
C21 C 0.34227(15) 0.49344(15) 0.25548(14) 0.0343(3) Uani 1 1 d . . . . .
C22 C 0.25616(18) 0.38666(19) 0.28293(17) 0.0475(4) Uani 1 1 d . . . . .
H22 H 0.294426 0.339572 0.318107 0.057 Uiso 1 1 calc R U . . .
C23 C 0.1142(2) 0.3495(2) 0.25855(19) 0.0533(4) Uani 1 1 d . . . . .
H23 H 0.057702 0.276712 0.276340 0.064 Uiso 1 1 calc R U . . .
C24 C 0.05542(19) 0.4182(2) 0.20872(19) 0.0535(4) Uani 1 1 d . . . . .
H24 H -0.040430 0.392313 0.191732 0.064 Uiso 1 1 calc R U . . .
C25 C 0.1407(2) 0.5257(2) 0.1844(2) 0.0663(6) Uani 1 1 d . . . . .
H25 H 0.102164 0.574096 0.151684 0.080 Uiso 1 1 calc R U . . .
C26 C 0.28276(19) 0.5643(2) 0.2073(2) 0.0573(5) Uani 1 1 d . . . . .
H26 H 0.338626 0.638166 0.190320 0.069 Uiso 1 1 calc R U . . .
C27 C 0.44251(18) 0.19398(18) 0.38792(17) 0.0448(4) Uani 1 1 d . . . . .
H27 H 0.484900 0.287031 0.451679 0.054 Uiso 1 1 calc R U . . .
C28 C 0.3984(2) 0.0828(2) 0.4213(2) 0.0576(5) Uani 1 1 d . . . . .
H28 H 0.409338 0.101293 0.506819 0.069 Uiso 1 1 calc R U . . .
C29 C 0.3375(2) -0.0579(2) 0.3291(2) 0.0658(6) Uani 1 1 d . . . . .
H29 H 0.308296 -0.132701 0.352984 0.079 Uiso 1 1 calc R U . . .
C30 C 0.3211(2) -0.08481(19) 0.2046(2) 0.0595(5) Uani 1 1 d . . . . .
H30 H 0.281678 -0.178710 0.143682 0.071 Uiso 1 1 calc R U . . .

loop_
_atom_site_aniso_label
_atom_site_aniso_U_11
_atom_site_aniso_U_22
_atom_site_aniso_U_33
_atom_site_aniso_U_23
_atom_site_aniso_U_13
_atom_site_aniso_U_12
O1 0.0431(6) 0.0435(6) 0.0438(6) 0.0282(5) 0.0194(5) 0.0247(5)
O2 0.0646(8) 0.0522(7) 0.0714(8) 0.0374(7) 0.0488(7) 0.0320(6)
O3 0.0942(11) 0.0906(10) 0.0956(11) 0.0605(9) 0.0688(9) 0.0726(9)
O4 0.0804(9) 0.0457(7) 0.0346(6) 0.0216(6) 0.0199(6) 0.0252(6)
N2 0.0336(6) 0.0336(6) 0.0366(6) 0.0188(5) 0.0144(5) 0.0182(5)
C1 0.0372(8) 0.0384(8) 0.0324(7) 0.0175(6) 0.0104(6) 0.0164(7)
C2 0.0465(9) 0.0390(9) 0.0444(9) 0.0168(7) 0.0107(7) 0.0193(7)
C3 0.0474(10) 0.0421(10) 0.0534(11) 0.0159(8) 0.0064(8) 0.0090(8)
C4 0.0350(9) 0.0635(12) 0.0579(11) 0.0264(10) 0.0073(8) 0.0147(9)
C5 0.0435(10) 0.0637(12) 0.0716(13) 0.0252(10) 0.0146(9) 0.0293(9)
C6 0.0417(9) 0.0427(9) 0.0568(11) 0.0138(8) 0.0094(8) 0.0200(8)
C7 0.0375(8) 0.0375(8) 0.0325(7) 0.0164(6) 0.0124(6) 0.0190(6)
C8 0.0343(7) 0.0367(8) 0.0336(7) 0.0178(6) 0.0133(6) 0.0187(6)
C9 0.0357(8) 0.0344(8) 0.0366(8) 0.0167(6) 0.0109(6) 0.0186(6)
C10 0.0367(7) 0.0326(7) 0.0295(7) 0.0152(6) 0.0137(6) 0.0175(6)
C11 0.0369(7) 0.0346(7) 0.0329(7) 0.0184(6) 0.0123(6) 0.0183(6)
C12 0.0364(8) 0.0466(9) 0.0389(8) 0.0200(7) 0.0152(7) 0.0232(7)
C13 0.0813(15) 0.0762(15) 0.0853(15) 0.0435(13) 0.0630(13) 0.0338(12)
C14 0.0949(18) 0.1035(19) 0.144(2) 0.0911(19) 0.0868(19) 0.0598(16)
C15 0.0329(7) 0.0342(7) 0.0361(8) 0.0174(6) 0.0115(6) 0.0166(6)
C16 0.0302(7) 0.0377(8) 0.0443(8) 0.0224(7) 0.0129(6) 0.0176(6)
C17 0.0366(8) 0.0367(8) 0.0551(10) 0.0209(8) 0.0115(7) 0.0169(7)
C18 0.0508(10) 0.0355(9) 0.0543(11) 0.0094(8) 0.0098(8) 0.0191(8)
C19 0.0559(10) 0.0487(10) 0.0376(9) 0.0137(8) 0.0125(8) 0.0254(8)
C20 0.0411(8) 0.0397(8) 0.0370(8) 0.0189(7) 0.0128(7) 0.0199(7)
C21 0.0356(8) 0.0342(7) 0.0335(7) 0.0132(6) 0.0144(6) 0.0182(6)
C22 0.0505(10) 0.0593(11) 0.0567(10) 0.0392(9) 0.0309(8) 0.0329(9)
C23 0.0511(10) 0.0588(11) 0.0671(12) 0.0373(10) 0.0380(9) 0.0273(9)
C24 0.0420(9) 0.0550(11) 0.0717(12) 0.0271(9) 0.0302(9) 0.0275(8)
C25 0.0497(11) 0.0655(12) 0.1138(18) 0.0560(13) 0.0381(11) 0.0394(10)
C26 0.0443(10) 0.0501(10) 0.0978(15) 0.0469(11) 0.0333(10) 0.0277(8)
C27 0.0480(9) 0.0463(9) 0.0484(9) 0.0290(8) 0.0194(8) 0.0243(8)
C28 0.0616(11) 0.0626(12) 0.0651(12) 0.0458(10) 0.0279(10) 0.0304(10)
C29 0.0659(13) 0.0540(12) 0.0875(15) 0.0504(12) 0.0277(11) 0.0254(10)
C30 0.0539(11) 0.0364(9) 0.0815(14) 0.0295(9) 0.0173(10) 0.0184(8)

loop_
_atom_type_symbol
_atom_type_description
_atom_type_scat_dispersion_real
_atom_type_scat_dispersion_imag
_atom_type_scat_source
C C 0.0033 0.0016 'International Tables Vol C Tables 4.2.6.8 and 6.1.1.4'
H H 0.0000 0.0000 'International Tables Vol C Tables 4.2.6.8 and 6.1.1.4'
N N 0.0061 0.0033 'International Tables Vol C Tables 4.2.6.8 and 6.1.1.4'
O O 0.0106 0.0060 'International Tables Vol C Tables 4.2.6.8 and 6.1.1.4'

loop_
_geom_angle_atom_site_label_1
_geom_angle_atom_site_label_2
_geom_angle_atom_site_label_3
_geom_angle
_geom_angle_site_symmetry_1
_geom_angle_site_symmetry_3
_geom_angle_publ_flag
C12 O2 C13 116.22(14) . . ?
C20 O4 H1 110.7(16) . . ?
C10 N2 C21 125.75(12) . . ?
C10 N2 C11 112.76(11) . . ?
C21 N2 C11 120.69(11) . . ?
C6 C1 C2 118.09(15) . . ?
C6 C1 C7 123.55(14) . . ?
C2 C1 C7 118.35(14) . . ?
C3 C2 C1 121.00(16) . . ?
C3 C2 H2 119.5 . . ?
C1 C2 H2 119.5 . . ?
C4 C3 C2 120.24(17) . . ?
C4 C3 H3 119.9 . . ?
C2 C3 H3 119.9 . . ?
C5 C4 C3 119.45(17) . . ?
C5 C4 H4 120.3 . . ?
C3 C4 H4 120.3 . . ?
C4 C5 C6 120.60(18) . . ?
C4 C5 H5 119.7 . . ?
C6 C5 H5 119.7 . . ?
C1 C6 C5 120.62(17) . . ?
C1 C6 H6 119.7 . . ?
C5 C6 H6 119.7 . . ?
C9 C7 C1 122.64(13) . . ?
C9 C7 C8 58.72(9) . . ?
C1 C7 C8 120.00(12) . . ?
C9 C7 H7 114.7 . . ?
C1 C7 H7 114.7 . . ?
C8 C7 H7 114.7 . . ?
C10 C8 C12 122.32(12) . . ?
C10 C8 C9 106.58(12) . . ?
C12 C8 C9 120.96(13) . . ?
C10 C8 C7 112.65(12) . . ?
C12 C8 C7 118.90(12) . . ?
C9 C8 C7 58.72(9) . . ?
C7 C9 C8 62.56(10) . . ?
C7 C9 C11 119.19(13) . . ?
C8 C9 C11 107.35(11) . . ?
C7 C9 H9 118.1 . . ?
C8 C9 H9 118.1 . . ?
C11 C9 H9 118.1 . . ?
O1 C10 N2 125.96(13) . . ?
O1 C10 C8 125.65(13) . . ?
N2 C10 C8 108.36(11) . . ?
N2 C11 C15 114.87(11) . . ?
N2 C11 C9 103.36(11) . . ?
C15 C11 C9 110.81(12) . . ?
N2 C11 H11 109.2 . . ?
C15 C11 H11 109.2 . . ?
C9 C11 H11 109.2 . . ?
O3 C12 O2 124.48(15) . . ?
O3 C12 C8 123.16(15) . . ?
O2 C12 C8 112.34(13) . . ?
C14 C13 O2 110.27(18) . . ?
C14 C13 H13A 109.6 . . ?
O2 C13 H13A 109.6 . . ?
C14 C13 H13B 109.6 . . ?
O2 C13 H13B 109.6 . . ?
H13A C13 H13B 108.1 . . ?
C13 C14 H14A 109.5 . . ?
C13 C14 H14B 109.5 . . ?
H14A C14 H14B 109.5 . . ?
C13 C14 H14C 109.5 . . ?
H14A C14 H14C 109.5 . . ?
H14B C14 H14C 109.5 . . ?
C20 C15 C16 118.78(13) . . ?
C20 C15 C11 120.10(13) . . ?
C16 C15 C11 120.98(13) . . ?
C27 C16 C17 116.91(14) . . ?
C27 C16 C15 123.68(14) . . ?
C17 C16 C15 119.41(14) . . ?
C18 C17 C30 121.73(16) . . ?
C18 C17 C16 118.82(14) . . ?
C30 C17 C16 119.45(16) . . ?
C19 C18 C17 121.30(16) . . ?
C19 C18 H18 119.3 . . ?
C17 C18 H18 119.3 . . ?
C18 C19 C20 120.38(16) . . ?
C18 C19 H19 119.8 . . ?
C20 C19 H19 119.8 . . ?
O4 C20 C15 118.18(14) . . ?
O4 C20 C19 120.51(14) . . ?
C15 C20 C19 121.31(14) . . ?
C26 C21 C22 117.90(14) . . ?
C26 C21 N2 122.26(13) . . ?
C22 C21 N2 119.84(13) . . ?
C23 C22 C21 120.70(15) . . ?
C23 C22 H22 119.7 . . ?
C21 C22 H22 119.6 . . ?
C24 C23 C22 121.03(16) . . ?
C24 C23 H23 119.5 . . ?
C22 C23 H23 119.5 . . ?
C25 C24 C23 118.50(16) . . ?
C25 C24 H24 120.7 . . ?
C23 C24 H24 120.7 . . ?
C24 C25 C26 121.55(17) . . ?
C24 C25 H25 119.2 . . ?
C26 C25 H25 119.2 . . ?
C25 C26 C21 120.28(16) . . ?
C25 C26 H26 119.9 . . ?
C21 C26 H26 119.9 . . ?
C28 C27 C16 121.43(17) . . ?
C28 C27 H27 119.3 . . ?
C16 C27 H27 119.3 . . ?
C27 C28 C29 121.00(18) . . ?
C27 C28 H28 119.5 . . ?
C29 C28 H28 119.5 . . ?
C30 C29 C28 119.44(17) . . ?
C30 C29 H29 120.3 . . ?
C28 C29 H29 120.3 . . ?
C29 C30 C17 121.76(18) . . ?
C29 C30 H30 119.1 . . ?
C17 C30 H30 119.1 . . ?

loop_
_geom_bond_atom_site_label_1
_geom_bond_atom_site_label_2
_geom_bond_distance
_geom_bond_site_symmetry_2
_geom_bond_publ_flag
O1 C10 1.2204(16) . ?
O2 C12 1.3181(19) . ?
O2 C13 1.459(2) . ?
O3 C12 1.1891(19) . ?
O4 C20 1.3556(19) . ?
O4 H1 0.87(3) . ?
N2 C10 1.3707(18) . ?
N2 C21 1.4255(18) . ?
N2 C11 1.4834(17) . ?
C1 C6 1.381(2) . ?
C1 C2 1.386(2) . ?
C1 C7 1.492(2) . ?
C2 C3 1.380(2) . ?
C2 H2 0.9300 . ?
C3 C4 1.371(3) . ?
C3 H3 0.9300 . ?
C4 C5 1.368(3) . ?
C4 H4 0.9300 . ?
C5 C6 1.384(2) . ?
C5 H5 0.9300 . ?
C6 H6 0.9300 . ?
C7 C9 1.492(2) . ?
C7 C8 1.549(2) . ?
C7 H7 0.9800 . ?
C8 C10 1.492(2) . ?
C8 C12 1.492(2) . ?
C8 C9 1.492(2) . ?
C9 C11 1.515(2) . ?
C9 H9 0.9800 . ?
C11 C15 1.515(2) . ?
C11 H11 0.9800 . ?
C13 C14 1.437(3) . ?
C13 H13A 0.9700 . ?
C13 H13B 0.9700 . ?
C14 H14A 0.9600 . ?
C14 H14B 0.9600 . ?
C14 H14C 0.9600 . ?
C15 C20 1.383(2) . ?
C15 C16 1.429(2) . ?
C16 C27 1.421(2) . ?
C16 C17 1.427(2) . ?
C17 C18 1.409(3) . ?
C17 C30 1.411(2) . ?
C18 C19 1.354(3) . ?
C18 H18 0.9300 . ?
C19 C20 1.404(2) . ?
C19 H19 0.9300 . ?
C21 C26 1.384(2) . ?
C21 C22 1.388(2) . ?
C22 C23 1.382(2) . ?
C22 H22 0.9300 . ?
C23 C24 1.367(3) . ?
C23 H23 0.9300 . ?
C24 C25 1.366(3) . ?
C24 H24 0.9300 . ?
C25 C26 1.382(2) . ?
C25 H25 0.9300 . ?
C26 H26 0.9300 . ?
C27 C28 1.368(2) . ?
C27 H27 0.9300 . ?
C28 C29 1.394(3) . ?
C28 H28 0.9300 . ?
C29 C30 1.354(3) . ?
C29 H29 0.9300 . ?
C30 H30 0.9300 . ?

loop_
_geom_hbond_atom_site_label_D
_geom_hbond_atom_site_label_H
_geom_hbond_atom_site_label_A
_geom_hbond_distance_DH
_geom_hbond_distance_HA
_geom_hbond_distance_DA
_geom_hbond_angle_DHA
_geom_hbond_site_symmetry_A
_geom_hbond_publ_flag
O4 H1 O1 0.87(3) 1.86(3) 2.7036(16) 163(2) 2_665 yes
C26 H26 O1 0.93 2.17 2.810(2) 125.0 . yes

loop_
_geom_torsion_atom_site_label_1
_geom_torsion_atom_site_label_2
_geom_torsion_atom_site_label_3
_geom_torsion_atom_site_label_4
_geom_torsion
_geom_torsion_site_symmetry_1
_geom_torsion_site_symmetry_2
_geom_torsion_site_symmetry_3
_geom_torsion_site_symmetry_4
_geom_torsion_publ_flag
C6 C1 C2 C3 -0.4(2) . . . . ?
C7 C1 C2 C3 178.45(15) . . . . ?
C1 C2 C3 C4 0.1(3) . . . . ?
C2 C3 C4 C5 0.3(3) . . . . ?
C3 C4 C5 C6 -0.5(3) . . . . ?
C2 C1 C6 C5 0.3(3) . . . . ?
C7 C1 C6 C5 -178.52(16) . . . . ?
C4 C5 C6 C1 0.2(3) . . . . ?
C6 C1 C7 C9 -4.7(2) . . . . ?
C2 C1 C7 C9 176.47(14) . . . . ?
C6 C1 C7 C8 -74.7(2) . . . . ?
C2 C1 C7 C8 106.48(17) . . . . ?
C9 C7 C8 C10 96.22(13) . . . . ?
C1 C7 C8 C10 -151.57(13) . . . . ?
C9 C7 C8 C12 -110.62(15) . . . . ?
C1 C7 C8 C12 1.6(2) . . . . ?
C1 C7 C8 C9 112.21(15) . . . . ?
C1 C7 C9 C8 -107.80(15) . . . . ?
C1 C7 C9 C11 156.76(13) . . . . ?
C8 C7 C9 C11 -95.44(14) . . . . ?
C10 C8 C9 C7 -106.82(13) . . . . ?
C12 C8 C9 C7 107.16(15) . . . . ?
C10 C8 C9 C11 7.60(15) . . . . ?
C12 C8 C9 C11 -138.42(14) . . . . ?
C7 C8 C9 C11 114.42(13) . . . . ?
C21 N2 C10 O1 3.9(2) . . . . ?
C11 N2 C10 O1 173.62(13) . . . . ?
C21 N2 C10 C8 -177.94(12) . . . . ?
C11 N2 C10 C8 -8.24(15) . . . . ?
C12 C8 C10 O1 -36.3(2) . . . . ?
C9 C8 C10 O1 178.27(14) . . . . ?
C7 C8 C10 O1 115.83(15) . . . . ?
C12 C8 C10 N2 145.57(14) . . . . ?
C9 C8 C10 N2 0.12(15) . . . . ?
C7 C8 C10 N2 -62.32(15) . . . . ?
C10 N2 C11 C15 -108.20(14) . . . . ?
C21 N2 C11 C15 62.09(17) . . . . ?
C10 N2 C11 C9 12.63(15) . . . . ?
C21 N2 C11 C9 -177.08(12) . . . . ?
C7 C9 C11 N2 55.94(16) . . . . ?
C8 C9 C11 N2 -11.82(15) . . . . ?
C7 C9 C11 C15 179.48(12) . . . . ?
C8 C9 C11 C15 111.73(13) . . . . ?
C13 O2 C12 O3 1.9(3) . . . . ?
C13 O2 C12 C8 -179.64(16) . . . . ?
C10 C8 C12 O3 -129.38(18) . . . . ?
C9 C8 C12 O3 11.3(2) . . . . ?
C7 C8 C12 O3 80.2(2) . . . . ?
C10 C8 C12 O2 52.19(19) . . . . ?
C9 C8 C12 O2 -167.14(13) . . . . ?
C7 C8 C12 O2 -98.27(16) . . . . ?
C12 O2 C13 C14 -159.7(2) . . . . ?
N2 C11 C15 C20 49.07(18) . . . . ?
C9 C11 C15 C20 -67.58(17) . . . . ?
N2 C11 C15 C16 -135.27(13) . . . . ?
C9 C11 C15 C16 108.08(15) . . . . ?
C20 C15 C16 C27 -179.78(15) . . . . ?
C11 C15 C16 C27 4.5(2) . . . . ?
C20 C15 C16 C17 0.0(2) . . . . ?
C11 C15 C16 C17 -175.71(13) . . . . ?
C27 C16 C17 C18 179.96(15) . . . . ?
C15 C16 C17 C18 0.2(2) . . . . ?
C27 C16 C17 C30 0.1(2) . . . . ?
C15 C16 C17 C30 -179.66(15) . . . . ?
C30 C17 C18 C19 179.29(17) . . . . ?
C16 C17 C18 C19 -0.5(3) . . . . ?
C17 C18 C19 C20 0.7(3) . . . . ?
C16 C15 C20 O4 -179.09(14) . . . . ?
C11 C15 C20 O4 -3.3(2) . . . . ?
C16 C15 C20 C19 0.2(2) . . . . ?
C11 C15 C20 C19 175.93(14) . . . . ?
C18 C19 C20 O4 178.71(16) . . . . ?
C18 C19 C20 C15 -0.5(3) . . . . ?
C10 N2 C21 C26 -4.8(2) . . . . ?
C11 N2 C21 C26 -173.70(15) . . . . ?
C10 N2 C21 C22 174.58(14) . . . . ?
C11 N2 C21 C22 5.6(2) . . . . ?
C26 C21 C22 C23 2.1(3) . . . . ?
N2 C21 C22 C23 -177.22(15) . . . . ?
C21 C22 C23 C24 -1.0(3) . . . . ?
C22 C23 C24 C25 -0.6(3) . . . . ?
C23 C24 C25 C26 0.9(3) . . . . ?
C24 C25 C26 C21 0.3(3) . . . . ?
C22 C21 C26 C25 -1.8(3) . . . . ?
N2 C21 C26 C25 177.55(18) . . . . ?
C17 C16 C27 C28 -1.4(2) . . . . ?
C15 C16 C27 C28 178.42(15) . . . . ?
C16 C27 C28 C29 1.5(3) . . . . ?
C27 C28 C29 C30 -0.3(3) . . . . ?
C28 C29 C30 C17 -1.0(3) . . . . ?
C18 C17 C30 C29 -178.80(19) . . . . ?
C16 C17 C30 C29 1.0(3) . . . . ?
